data_4120229
loop_
_publ_author_name
'Shu-Yan Yu'
'Hao Zhang'
'Yang Gao'
'Lei Mo'
'Shaozhong Wang'
'Zhu-Jun Yao'

_publ_section_title
;
 Asymmetric Cascade Annulation Based on Enantioselective Oxa-Diels-Alder
 Cycloaddition of in Situ Generated Isochromenyliums by Cooperative Binary
 Catalysis of Pd(OAc)2 and (S)-Trip
;
_journal_name_full 'Journal of the American Chemical Society'
_journal_page_first 11402
_journal_page_last 11407
_journal_paper_doi 10.1021/ja405764p
_journal_volume 135
_journal_year 2013
_chemical_absolute_configuration .ad
_chemical_formula_sum 'C25 H21 Br O4'
_chemical_formula_weight 465.33
_chemical_name_systematic
; 
 ? 
;
_space_group_IT_number 19
_symmetry_cell_setting orthorhombic
_symmetry_space_group_name_Hall 'P 2ac 2ab'
_symmetry_space_group_name_H-M 'P 21 21 21'
_atom_sites_solution_hydrogens geom
_atom_sites_solution_primary direct
_atom_sites_solution_secondary difmap
_audit_creation_method SHELXL-97
_cell_angle_alpha 90.00
_cell_angle_beta 90.00
_cell_angle_gamma 90.00
_cell_formula_units_Z 4
_cell_length_a 7.4850(15)
_cell_length_b 8.2760(17)
_cell_length_c 34.345(7)
_cell_measurement_reflns_used 25
_cell_measurement_temperature 293(2)
_cell_measurement_theta_max 13
_cell_measurement_theta_min 10
_cell_volume 2127.5(7)
_computing_cell_refinement 'CAD4 EXPRESS'
_computing_data_collection 'CAD4 EXPRESS(Enraf-Nonius,1994)'
_computing_data_reduction 'XCAD4(Harms & Wocadlo,1995)'
_computing_structure_refinement 'SHELXL-97 (Sheldrick, 1997)'
_computing_structure_solution 'SHELXS-97 (Sheldrick, 1990)'
_diffrn_ambient_temperature 293(2)
_diffrn_measured_fraction_theta_full 1.000
_diffrn_measured_fraction_theta_max 1.000
_diffrn_measurement_device_type 'Nonius CAD4'
_diffrn_measurement_method \w/2\q
_diffrn_radiation_monochromator graphite
_diffrn_radiation_source 'fine-focus sealed tube'
_diffrn_radiation_type MoK\a
_diffrn_radiation_wavelength 0.71073
_diffrn_reflns_av_R_equivalents 0.0944
_diffrn_reflns_av_sigmaI/netI 0.1236
_diffrn_reflns_limit_h_max 9
_diffrn_reflns_limit_h_min 0
_diffrn_reflns_limit_k_max 9
_diffrn_reflns_limit_k_min 0
_diffrn_reflns_limit_l_max 41
_diffrn_reflns_limit_l_min -41
_diffrn_reflns_number 4477
_diffrn_reflns_theta_full 25.39
_diffrn_reflns_theta_max 25.39
_diffrn_reflns_theta_min 1.19
_diffrn_standards_decay_% 1
_diffrn_standards_interval_count 200
_diffrn_standards_interval_time 2h
_diffrn_standards_number 3
_exptl_absorpt_coefficient_mu 1.961
_exptl_absorpt_correction_T_max 0.8280
_exptl_absorpt_correction_T_min 0.6951
_exptl_absorpt_correction_type psi-scan
_exptl_crystal_density_diffrn 1.453
_exptl_crystal_F_000 952
_exptl_crystal_size_max 0.20
_exptl_crystal_size_mid 0.10
_exptl_crystal_size_min 0.10
_refine_diff_density_max 0.254
_refine_diff_density_min -0.464
_refine_diff_density_rms 0.063
_refine_ls_abs_structure_details 'Flack H D (1983), Acta Cryst. A39, 876-881'
_refine_ls_abs_structure_Flack 0.001(17)
_refine_ls_extinction_method none
_refine_ls_goodness_of_fit_ref 1.004
_refine_ls_hydrogen_treatment constr
_refine_ls_matrix_type full
_refine_ls_number_parameters 271
_refine_ls_number_reflns 3893
_refine_ls_number_restraints 0
_refine_ls_restrained_S_all 1.004
_refine_ls_R_factor_all 0.1434
_refine_ls_R_factor_gt 0.0668
_refine_ls_shift/su_max 0.000
_refine_ls_shift/su_mean 0.000
_refine_ls_structure_factor_coef Fsqd
_refine_ls_weighting_details 'calc w=1/[\s^2^(Fo^2^)+(0.0450P)^2^+0.0000P] where P=(Fo^2^+2Fc^2^)/3'
_refine_ls_weighting_scheme calc
_refine_ls_wR_factor_gt 0.1066
_refine_ls_wR_factor_ref 0.1268
_reflns_number_gt 1945
_reflns_number_total 3893
_reflns_threshold_expression >2sigma(I)
_cod_data_source_file ja405764p_si_004.cif
_cod_data_source_block b
_cod_database_code 4120229

loop_
_symmetry_equiv_pos_as_xyz
'x, y, z'
'-x+1/2, -y, z+1/2'
'-x, y+1/2, -z+1/2'
'x+1/2, -y+1/2, -z'

loop_
_atom_site_label
_atom_site_type_symbol
_atom_site_fract_x
_atom_site_fract_y
_atom_site_fract_z
_atom_site_U_iso_or_equiv
_atom_site_adp_type
_atom_site_occupancy
_atom_site_symmetry_multiplicity
_atom_site_calc_flag
_atom_site_refinement_flags
Br Br 0.57616(15) 0.12146(9) 0.04569(2) 0.0843(3) Uani 1 1 d .
O1 O 0.7859(6) 0.6292(6) 0.16299(12) 0.0496(12) Uani 1 1 d .
C1 C 0.5117(9) 0.7236(7) 0.19372(19) 0.0396(18) Uani 1 1 d .
O2 O 0.4162(7) 0.6565(5) 0.29768(12) 0.0562(12) Uani 1 1 d .
C2 C 0.5364(10) 0.7194(7) 0.2343(2) 0.0459(19) Uani 1 1 d .
H2A H 0.6442 0.7529 0.2451 0.055 Uiso 1 1 calc R
C3 C 0.4015(11) 0.6661(6) 0.25792(17) 0.0418(16) Uani 1 1 d .
O3 O 0.1152(7) 0.5601(5) 0.26906(12) 0.0552(13) Uani 1 1 d .
C4 C 0.2403(9) 0.6118(7) 0.2423(2) 0.0417(16) Uani 1 1 d .
O4 O 0.1658(8) 0.9390(6) 0.14219(15) 0.0795(18) Uani 1 1 d .
C5 C 0.2134(9) 0.6218(8) 0.20251(18) 0.0435(16) Uani 1 1 d .
H5A H 0.1041 0.5912 0.1919 0.052 Uiso 1 1 calc R
C6 C 0.3486(9) 0.6774(7) 0.17835(18) 0.0366(17) Uani 1 1 d .
C7 C 0.3108(9) 0.6867(7) 0.13413(19) 0.0457(18) Uani 1 1 d .
H7A H 0.2545 0.5845 0.1266 0.055 Uiso 1 1 calc R
C8 C 0.4868(9) 0.7008(8) 0.1111(2) 0.0456(19) Uani 1 1 d .
H8A H 0.4590 0.7317 0.0842 0.055 Uiso 1 1 calc R
C9 C 0.6049(10) 0.8319(7) 0.12932(18) 0.0465(18) Uani 1 1 d .
H9A H 0.7067 0.8543 0.1127 0.056 Uiso 1 1 calc R
H9B H 0.5375 0.9310 0.1327 0.056 Uiso 1 1 calc R
C10 C 0.6664(9) 0.7683(8) 0.16810(19) 0.0458(18) Uani 1 1 d .
H10A H 0.7339 0.8541 0.1811 0.055 Uiso 1 1 calc R
C11 C 0.5861(12) 0.5448(7) 0.11064(17) 0.0453(17) Uani 1 1 d .
C12 C 0.7236(9) 0.5148(8) 0.1364(2) 0.0439(17) Uani 1 1 d .
C13 C 0.5449(11) 0.4219(7) 0.08374(18) 0.055(2) Uani 1 1 d .
H13A H 0.4515 0.4376 0.0663 0.066 Uiso 1 1 calc R
C14 C 0.6382(11) 0.2807(7) 0.0826(2) 0.051(2) Uani 1 1 d .
C15 C 0.7763(11) 0.2516(8) 0.1077(2) 0.063(2) Uani 1 1 d .
H15A H 0.8406 0.1556 0.1064 0.076 Uiso 1 1 calc R
C16 C 0.8191(9) 0.3708(9) 0.13585(19) 0.0543(18) Uani 1 1 d .
H16A H 0.9103 0.3529 0.1537 0.065 Uiso 1 1 calc R
C17 C 0.5716(12) 0.7217(8) 0.31533(18) 0.061(2) Uani 1 1 d .
H17A H 0.5636 0.7095 0.3431 0.092 Uiso 1 1 calc R
H17B H 0.5812 0.8343 0.3089 0.092 Uiso 1 1 calc R
H17C H 0.6750 0.6654 0.3059 0.092 Uiso 1 1 calc R
C18 C -0.0362(10) 0.4825(8) 0.2543(2) 0.067(2) Uani 1 1 d .
H18A H -0.1136 0.4526 0.2754 0.101 Uiso 1 1 calc R
H18B H -0.0007 0.3874 0.2403 0.101 Uiso 1 1 calc R
H18C H -0.0985 0.5543 0.2370 0.101 Uiso 1 1 calc R
C19 C 0.1884(11) 0.8198(8) 0.1217(2) 0.055(2) Uani 1 1 d .
C20 C 0.1031(10) 0.8072(8) 0.08326(18) 0.0484(18) Uani 1 1 d .
C21 C 0.0347(11) 0.6662(9) 0.0691(2) 0.068(2) Uani 1 1 d .
H21A H 0.0467 0.5717 0.0835 0.082 Uiso 1 1 calc R
C22 C -0.0524(12) 0.6620(13) 0.0336(2) 0.085(3) Uani 1 1 d .
H22A H -0.1011 0.5657 0.0245 0.103 Uiso 1 1 calc R
C23 C -0.0666(16) 0.8009(14) 0.0118(3) 0.093(3) Uani 1 1 d .
H23A H -0.1274 0.7996 -0.0118 0.111 Uiso 1 1 calc R
C24 C 0.0094(13) 0.9410(13) 0.0251(3) 0.096(4) Uani 1 1 d .
H24A H 0.0074 1.0329 0.0095 0.115 Uiso 1 1 calc R
C25 C 0.0871(13) 0.9474(9) 0.0605(2) 0.070(2) Uani 1 1 d .
H25A H 0.1305 1.0452 0.0698 0.084 Uiso 1 1 calc R

loop_
_atom_site_aniso_label
_atom_site_aniso_U_11
_atom_site_aniso_U_22
_atom_site_aniso_U_33
_atom_site_aniso_U_23
_atom_site_aniso_U_13
_atom_site_aniso_U_12
Br 0.1261(8) 0.0459(4) 0.0809(5) -0.0208(5) -0.0027(7) 0.0041(6)
O1 0.055(3) 0.040(3) 0.054(3) -0.001(3) -0.011(2) 0.003(3)
C1 0.046(5) 0.023(4) 0.050(5) -0.002(3) 0.002(4) 0.004(3)
O2 0.075(3) 0.051(3) 0.043(3) 0.004(2) -0.003(3) -0.013(3)
C2 0.055(5) 0.026(4) 0.057(5) -0.008(3) -0.009(4) 0.004(4)
C3 0.068(5) 0.029(4) 0.029(4) 0.003(3) -0.003(4) -0.003(4)
O3 0.061(3) 0.052(3) 0.053(3) 0.009(2) 0.010(3) -0.019(3)
C4 0.051(4) 0.019(3) 0.056(5) -0.006(3) 0.007(4) 0.000(4)
O4 0.112(5) 0.050(3) 0.076(4) -0.014(3) -0.023(4) 0.033(3)
C5 0.054(4) 0.031(3) 0.046(4) -0.001(3) -0.004(4) -0.012(4)
C6 0.049(5) 0.021(4) 0.040(4) -0.001(3) 0.003(4) 0.003(3)
C7 0.060(5) 0.031(4) 0.046(4) -0.007(3) -0.008(4) 0.002(4)
C8 0.055(5) 0.034(4) 0.048(4) 0.003(3) -0.005(4) 0.009(3)
C9 0.063(5) 0.031(4) 0.045(4) 0.002(3) 0.009(4) 0.003(4)
C10 0.048(4) 0.039(4) 0.050(4) -0.009(3) -0.003(4) 0.003(4)
C11 0.063(5) 0.031(3) 0.042(4) 0.000(3) 0.003(5) -0.006(4)
C12 0.044(4) 0.035(4) 0.053(5) 0.000(3) 0.005(4) 0.004(4)
C13 0.075(6) 0.041(4) 0.048(4) 0.001(3) 0.009(4) -0.001(4)
C14 0.074(6) 0.031(4) 0.046(4) -0.003(3) -0.008(4) -0.001(4)
C15 0.089(6) 0.028(4) 0.073(6) -0.013(4) 0.009(5) 0.005(4)
C16 0.062(5) 0.053(4) 0.047(4) 0.006(4) -0.008(4) 0.007(5)
C17 0.078(6) 0.062(5) 0.043(4) 0.003(3) 0.006(5) -0.007(6)
C18 0.059(6) 0.065(5) 0.079(6) 0.010(4) 0.014(5) -0.006(5)
C19 0.075(5) 0.033(4) 0.057(5) -0.002(4) -0.002(4) 0.012(4)
C20 0.054(5) 0.056(4) 0.035(4) -0.003(3) -0.005(4) -0.002(4)
C21 0.085(7) 0.075(6) 0.045(5) 0.002(4) -0.017(4) -0.013(5)
C22 0.080(6) 0.116(8) 0.061(5) -0.027(5) 0.011(5) -0.020(7)
C23 0.101(8) 0.110(8) 0.068(6) 0.006(6) -0.021(6) 0.007(8)
C24 0.123(10) 0.104(8) 0.061(6) 0.021(6) 0.006(6) 0.050(7)
C25 0.085(6) 0.068(5) 0.057(5) 0.014(4) -0.001(5) 0.026(5)

loop_
_atom_type_symbol
_atom_type_description
_atom_type_scat_dispersion_real
_atom_type_scat_dispersion_imag
_atom_type_scat_source
C C 0.0033 0.0016 'International Tables Vol C Tables 4.2.6.8 and 6.1.1.4'
H H 0.0000 0.0000 'International Tables Vol C Tables 4.2.6.8 and 6.1.1.4'
O O 0.0106 0.0060 'International Tables Vol C Tables 4.2.6.8 and 6.1.1.4'
Br Br -0.2901 2.4595 'International Tables Vol C Tables 4.2.6.8 and 6.1.1.4'

loop_
_geom_angle_atom_site_label_1
_geom_angle_atom_site_label_2
_geom_angle_atom_site_label_3
_geom_angle
C12 O1 C10 114.0(5)
C6 C1 C2 119.1(7)
C6 C1 C10 121.7(6)
C2 C1 C10 119.1(6)
C3 O2 C17 118.0(6)
C3 C2 C1 119.9(7)
C3 C2 H2A 120.0
C1 C2 H2A 120.0
C2 C3 O2 123.3(7)
C2 C3 C4 120.9(6)
O2 C3 C4 115.7(7)
C4 O3 C18 116.8(5)
O3 C4 C5 125.3(6)
O3 C4 C3 115.4(6)
C5 C4 C3 119.2(6)
C4 C5 C6 120.3(6)
C4 C5 H5A 119.9
C6 C5 H5A 119.9
C1 C6 C5 120.5(6)
C1 C6 C7 121.5(6)
C5 C6 C7 118.1(6)
C19 C7 C8 108.7(5)
C19 C7 C6 115.5(5)
C8 C7 C6 110.6(6)
C19 C7 H7A 107.2
C8 C7 H7A 107.2
C6 C7 H7A 107.2
C11 C8 C9 109.2(5)
C11 C8 C7 111.5(5)
C9 C8 C7 109.6(5)
C11 C8 H8A 108.8
C9 C8 H8A 108.8
C7 C8 H8A 108.8
C10 C9 C8 106.9(5)
C10 C9 H9A 110.3
C8 C9 H9A 110.3
C10 C9 H9B 110.3
C8 C9 H9B 110.3
H9A C9 H9B 108.6
O1 C10 C1 110.3(5)
O1 C10 C9 110.8(5)
C1 C10 C9 111.7(6)
O1 C10 H10A 108.0
C1 C10 H10A 108.0
C9 C10 H10A 108.0
C12 C11 C13 117.0(7)
C12 C11 C8 121.4(6)
C13 C11 C8 121.5(7)
C11 C12 C16 121.9(6)
C11 C12 O1 123.2(6)
C16 C12 O1 114.8(6)
C14 C13 C11 121.8(7)
C14 C13 H13A 119.1
C11 C13 H13A 119.1
C13 C14 C15 121.3(6)
C13 C14 Br 119.6(6)
C15 C14 Br 119.2(5)
C14 C15 C16 118.6(7)
C14 C15 H15A 120.7
C16 C15 H15A 120.7
C12 C16 C15 119.4(7)
C12 C16 H16A 120.3
C15 C16 H16A 120.3
O2 C17 H17A 109.5
O2 C17 H17B 109.5
H17A C17 H17B 109.5
O2 C17 H17C 109.5
H17A C17 H17C 109.5
H17B C17 H17C 109.5
O3 C18 H18A 109.5
O3 C18 H18B 109.5
H18A C18 H18B 109.5
O3 C18 H18C 109.5
H18A C18 H18C 109.5
H18B C18 H18C 109.5
O4 C19 C20 120.9(6)
O4 C19 C7 120.9(7)
C20 C19 C7 118.1(6)
C21 C20 C25 118.4(7)
C21 C20 C19 123.0(6)
C25 C20 C19 118.6(7)
C20 C21 C22 120.9(8)
C20 C21 H21A 119.6
C22 C21 H21A 119.6
C23 C22 C21 119.7(9)
C23 C22 H22A 120.1
C21 C22 H22A 120.1
C24 C23 C22 119.5(9)
C24 C23 H23A 120.2
C22 C23 H23A 120.2
C25 C24 C23 120.9(9)
C25 C24 H24A 119.6
C23 C24 H24A 119.6
C24 C25 C20 120.5(8)
C24 C25 H25A 119.8
C20 C25 H25A 119.8

loop_
_geom_bond_atom_site_label_1
_geom_bond_atom_site_label_2
_geom_bond_distance
Br C14 1.886(6)
O1 C12 1.395(8)
O1 C10 1.469(7)
C1 C6 1.384(8)
C1 C2 1.406(9)
C1 C10 1.500(8)
O2 C3 1.372(7)
O2 C17 1.418(8)
C2 C3 1.368(9)
C2 H2A 0.9300
C3 C4 1.395(9)
O3 C4 1.381(7)
O3 C18 1.398(8)
C4 C5 1.383(8)
O4 C19 1.224(7)
C5 C6 1.387(8)
C5 H5A 0.9300
C6 C7 1.546(9)
C7 C19 1.495(9)
C7 C8 1.541(8)
C7 H7A 0.9800
C8 C11 1.490(8)
C8 C9 1.534(8)
C8 H8A 0.9800
C9 C10 1.504(8)
C9 H9A 0.9700
C9 H9B 0.9700
C10 H10A 0.9800
C11 C12 1.381(9)
C11 C13 1.408(8)
C12 C16 1.390(9)
C13 C14 1.362(8)
C13 H13A 0.9300
C14 C15 1.369(9)
C15 C16 1.417(9)
C15 H15A 0.9300
C16 H16A 0.9300
C17 H17A 0.9600
C17 H17B 0.9600
C17 H17C 0.9600
C18 H18A 0.9600
C18 H18B 0.9600
C18 H18C 0.9600
C19 C20 1.469(9)
C20 C21 1.364(9)
C20 C25 1.405(9)
C21 C22 1.382(11)
C21 H21A 0.9300
C22 C23 1.377(10)
C22 H22A 0.9300
C23 C24 1.370(11)
C23 H23A 0.9300
C24 C25 1.348(11)
C24 H24A 0.9300
C25 H25A 0.9300

loop_
_geom_torsion_atom_site_label_1
_geom_torsion_atom_site_label_2
_geom_torsion_atom_site_label_3
_geom_torsion_atom_site_label_4
_geom_torsion
C6 C1 C2 C3 1.7(9)
C10 C1 C2 C3 -174.6(6)
C1 C2 C3 O2 179.1(5)
C1 C2 C3 C4 1.5(9)
C17 O2 C3 C2 7.1(9)
C17 O2 C3 C4 -175.2(6)
C18 O3 C4 C5 13.3(9)
C18 O3 C4 C3 -170.6(5)
C2 C3 C4 O3 179.6(5)
O2 C3 C4 O3 1.8(8)
C2 C3 C4 C5 -4.1(10)
O2 C3 C4 C5 178.2(6)
O3 C4 C5 C6 179.3(6)
C3 C4 C5 C6 3.3(10)
C2 C1 C6 C5 -2.4(9)
C10 C1 C6 C5 173.8(6)
C2 C1 C6 C7 177.2(5)
C10 C1 C6 C7 -6.6(9)
C4 C5 C6 C1 -0.1(10)
C4 C5 C6 C7 -179.8(6)
C1 C6 C7 C19 -106.7(7)
C5 C6 C7 C19 72.9(8)
C1 C6 C7 C8 17.2(8)
C5 C6 C7 C8 -163.1(5)
C19 C7 C8 C11 -159.2(6)
C6 C7 C8 C11 73.1(7)
C19 C7 C8 C9 79.7(6)
C6 C7 C8 C9 -48.0(7)
C11 C8 C9 C10 -53.1(7)
C7 C8 C9 C10 69.4(6)
C12 O1 C10 C1 77.7(6)
C12 O1 C10 C9 -46.5(7)
C6 C1 C10 O1 -96.7(7)
C2 C1 C10 O1 79.5(7)
C6 C1 C10 C9 27.0(8)
C2 C1 C10 C9 -156.8(5)
C8 C9 C10 O1 66.6(7)
C8 C9 C10 C1 -56.8(7)
C9 C8 C11 C12 23.9(8)
C7 C8 C11 C12 -97.4(7)
C9 C8 C11 C13 -155.6(6)
C7 C8 C11 C13 83.1(8)
C13 C11 C12 C16 0.7(10)
C8 C11 C12 C16 -178.9(6)
C13 C11 C12 O1 175.9(6)
C8 C11 C12 O1 -3.6(10)
C10 O1 C12 C11 14.4(9)
C10 O1 C12 C16 -170.0(5)
C12 C11 C13 C14 -1.2(10)
C8 C11 C13 C14 178.3(6)
C11 C13 C14 C15 0.3(11)
C11 C13 C14 Br -179.8(5)
C13 C14 C15 C16 1.2(11)
Br C14 C15 C16 -178.7(5)
C11 C12 C16 C15 0.7(10)
O1 C12 C16 C15 -174.9(6)
C14 C15 C16 C12 -1.7(10)
C8 C7 C19 O4 -103.4(8)
C6 C7 C19 O4 21.6(10)
C8 C7 C19 C20 73.6(8)
C6 C7 C19 C20 -161.4(6)
O4 C19 C20 C21 -141.5(8)
C7 C19 C20 C21 41.5(11)
O4 C19 C20 C25 36.9(11)
C7 C19 C20 C25 -140.1(8)
C25 C20 C21 C22 -1.7(12)
C19 C20 C21 C22 176.7(7)
C20 C21 C22 C23 1.6(14)
C21 C22 C23 C24 1.5(16)
C22 C23 C24 C25 -4.6(16)
C23 C24 C25 C20 4.6(14)
C21 C20 C25 C24 -1.4(13)
C19 C20 C25 C24 -179.9(8)
